data_4036938
loop_
_publ_author_name
'Tabuchi, Toshiki'
'Urabe, Daisuke'
'Inoue, Masayuki'

_publ_section_title
;
 Construction of the Fused Pentacycle of Talatisamine via a Combination of
 Radical and Cationic Cyclizations.
;
_journal_issue 21
_journal_name_full 'The Journal of organic chemistry'
_journal_page_first 10204
_journal_page_last 10213
_journal_paper_doi 10.1021/acs.joc.6b01011
_journal_volume 81
_journal_year 2016
_chemical_formula_sum 'C35 H51 N O8 Se Si'
_chemical_formula_weight 720.82
_space_group_crystal_system monoclinic
_space_group_IT_number 14
_space_group_name_Hall '-P 2yn'
_space_group_name_H-M_alt 'P 1 21/n 1'
_atom_sites_solution_hydrogens mixed
_cell_angle_alpha 90
_cell_angle_beta 114.015(3)
_cell_angle_gamma 90
_cell_formula_units_Z 4
_cell_length_a 21.0171(11)
_cell_length_b 8.3446(5)
_cell_length_c 21.3332(12)
_cell_measurement_reflns_used 444
_cell_measurement_temperature 93.0(2)
_cell_measurement_theta_max 69.4265
_cell_measurement_theta_min 4.6144
_cell_volume 3417.5(3)
_computing_cell_refinement 'APEX2 v2013.10 (Bruker AXS)'
_computing_data_collection 'APEX II ULTRA (Bruker AXS Inc.)'
_computing_data_reduction 'SAINT v8.34A (Bruker AXS Inc.)'
_computing_molecular_graphics 'XSHELL v6.3.1 (Bruker AXS Inc.)'
_computing_publication_material 'Generate Report (Bruker AXS Inc.)'
_computing_structure_refinement 'SHELXL-2013 (Sheldrick, 2013)'
_diffrn_ambient_temperature 93.0(2)
_diffrn_measured_fraction_theta_full 0.998
_diffrn_measured_fraction_theta_max 0.998
_diffrn_measurement_device_type 'D8 goniometer (Bruker AXS Inc.)'
_diffrn_measurement_method 'omega scans'
_diffrn_radiation_monochromator 'multilayered conforcal mirror'
_diffrn_radiation_wavelength 1.54178
_diffrn_reflns_av_R_equivalents 0.0692
_diffrn_reflns_av_unetI/netI 0.0674
_diffrn_reflns_limit_h_max 25
_diffrn_reflns_limit_h_min -25
_diffrn_reflns_limit_k_max 9
_diffrn_reflns_limit_k_min -9
_diffrn_reflns_limit_l_max 25
_diffrn_reflns_limit_l_min -25
_diffrn_reflns_number 22973
_diffrn_reflns_theta_full 66.74
_diffrn_reflns_theta_max 66.74
_diffrn_reflns_theta_min 2.49
_diffrn_source 'rotating-anode X-ray tube'
_diffrn_source_type 'Bruker Tourbo X-ray Source'
_exptl_absorpt_coefficient_mu 2.254
_exptl_absorpt_correction_T_max 0.92
_exptl_absorpt_correction_T_min 0.78
_exptl_absorpt_correction_type multi-scan
_exptl_absorpt_process_details 'SADABS V2012/1 (Bruker AXS Inc.)'
_exptl_crystal_density_diffrn 1.401
_exptl_crystal_density_method 'not measured'
_exptl_crystal_F_000 1520
_exptl_crystal_size_max 0.080
_exptl_crystal_size_mid 0.060
_exptl_crystal_size_min 0.040
_refine_diff_density_max 0.639
_refine_diff_density_min -0.749
_refine_ls_extinction_coef 0.00024(9)
_refine_ls_extinction_method SHELXL
_refine_ls_goodness_of_fit_ref 1.021
_refine_ls_hydrogen_treatment mixed
_refine_ls_matrix_type full
_refine_ls_number_parameters 488
_refine_ls_number_reflns 6026
_refine_ls_number_restraints 473
_refine_ls_restrained_S_all 1.005
_refine_ls_R_factor_all 0.0633
_refine_ls_R_factor_gt 0.0482
_refine_ls_shift/su_max 0.000
_refine_ls_shift/su_mean 0.000
_refine_ls_structure_factor_coef Fsqd
_refine_ls_weighting_details 'w=1/[\s^2^(Fo^2^)+(0.0743P)^2^+1.0676P] where P=(Fo^2^+2Fc^2^)/3'
_refine_ls_weighting_scheme calc
_refine_ls_wR_factor_gt 0.1265
_refine_ls_wR_factor_ref 0.1381
_reflns_number_gt 4721
_reflns_number_total 6026
_reflns_threshold_expression 'I > 2\s(I)'
_cod_data_source_file jo6b01011_si_002.cif
_cod_data_source_block I
_cod_database_code 4036938

loop_
_space_group_symop_operation_xyz
'x, y, z'
'-x+1/2, y+1/2, -z+1/2'
'-x, -y, -z'
'x-1/2, -y-1/2, z-1/2'

loop_
_atom_site_type_symbol
_atom_site_label
_atom_site_fract_x
_atom_site_fract_y
_atom_site_fract_z
_atom_site_U_iso_or_equiv
_atom_site_adp_type
_atom_site_calc_flag
_atom_site_refinement_flags_adp
_atom_site_refinement_flags_occupancy
_atom_site_refinement_flags_posn
_atom_site_occupancy
_atom_site_disorder_assembly
_atom_site_disorder_group
C C1 0.16678(18) 0.2855(4) 0.58521(17) 0.0459(8) Uani d U . . 1.0 . .
H H1A 0.1948 0.1953 0.6066 0.055 Uiso calc U . R 1.0 A 4
C C2 0.1533(2) 0.3985(5) 0.6245(2) 0.0588(10) Uani d U . . 1.0 B 4
H H2A 0.1733 0.3895 0.6731 0.071 Uiso calc U . R 1.0 B 4
C C3 0.1102(2) 0.5259(5) 0.5929(2) 0.0650(11) Uani d U . . 1.0 B 4
H H3A 0.1 0.6038 0.6199 0.078 Uiso calc U . R 1.0 B 4
C C4 0.0824(2) 0.5410(5) 0.5233(2) 0.0591(10) Uani d U . . 1.0 B 4
H H4A 0.0525 0.6286 0.5021 0.071 Uiso calc U . R 1.0 B 4
C C5 0.09752(18) 0.4288(4) 0.48315(19) 0.0465(8) Uani d U . . 1.0 . .
H H5A 0.0787 0.4401 0.4347 0.056 Uiso calc U . R 1.0 B 4
C C6 0.14018(16) 0.3009(4) 0.51459(16) 0.0369(6) Uani d U . . 1.0 . .
C C7 0.07888(16) 0.0754(4) 0.39774(15) 0.0386(7) Uani d U . . 1.0 . .
H H7A 0.047 0.1697 0.3814 0.046 Uiso calc U . R 1.0 . .
C C8 0.04885(18) -0.0403(4) 0.43415(16) 0.0434(7) Uani d U . . 1.0 . .
H H8A 0.0359 0.0198 0.4673 0.052 Uiso calc U . R 1.0 . .
H H8B 0.0847 -0.1203 0.4601 0.052 Uiso calc U . R 1.0 . .
C C9 -0.01591(17) -0.1270(4) 0.38213(16) 0.0404(7) Uani d U . . 1.0 . .
H H9A -0.0388 -0.1963 0.4052 0.048 Uiso calc U . R 1.0 . .
C C10 0.01059(16) -0.2229(4) 0.33766(16) 0.0394(7) Uani d U . . 1.0 . .
C C11 0.02180(16) -0.0983(4) 0.29016(15) 0.0366(6) Uani d U . . 1.0 . .
C C12 -0.05024(16) -0.0138(4) 0.26562(15) 0.0374(6) Uani d U . . 1.0 . .
H H12A -0.0827 -0.0985 0.2369 0.045 Uiso calc U . R 1.0 . .
C C13 -0.06760(17) -0.0092(4) 0.33071(16) 0.0402(7) Uani d U . . 1.0 . .
H H13A -0.0612 0.1002 0.3502 0.048 Uiso calc U . R 1.0 . .
H H13B -0.1162 -0.0434 0.3188 0.048 Uiso calc U . R 1.0 . .
C C14 0.08816(16) 0.0007(4) 0.33535(15) 0.0369(6) Uani d U . . 1.0 . .
C C15 0.10638(17) 0.1259(4) 0.29313(17) 0.0409(7) Uani d U . . 1.0 . .
H H15A 0.1501 0.1792 0.3237 0.049 Uiso calc U . R 1.0 . .
H H15B 0.1162 0.0688 0.2574 0.049 Uiso calc U . R 1.0 . .
C C16 0.05269(17) 0.2561(4) 0.25784(17) 0.0409(7) Uani d U . . 1.0 . .
H H16A 0.0758 0.3411 0.2423 0.049 Uiso calc U . R 1.0 . .
H H16B 0.0384 0.3044 0.2925 0.049 Uiso calc U . R 1.0 . .
C C17 -0.01373(17) 0.2044(4) 0.19587(16) 0.0379(7) Uani d U . . 1.0 . .
C C18 -0.04502(17) 0.3484(4) 0.14563(16) 0.0410(7) Uani d U . . 1.0 . .
C C19 -0.10544(19) 0.2898(4) 0.07876(17) 0.0469(8) Uani d U . . 1.0 . .
H H19A -0.126 0.3834 0.0488 0.056 Uiso calc U . R 1.0 . .
H H19B -0.0862 0.2173 0.054 0.056 Uiso calc U . R 1.0 . .
C C20 -0.16229(18) 0.2028(4) 0.09131(16) 0.0443(7) Uani d U . . 1.0 . .
H H20A -0.1928 0.147 0.0487 0.053 Uiso calc U . R 1.0 . .
H H20B -0.191 0.2821 0.1027 0.053 Uiso calc U . R 1.0 . .
C C21 -0.13305(17) 0.0798(4) 0.15002(16) 0.0416(7) Uani d U . . 1.0 . .
H H21A -0.1175 -0.0157 0.1325 0.05 Uiso calc U . R 1.0 . .
H H21B -0.1714 0.0453 0.1625 0.05 Uiso calc U . R 1.0 . .
C C22 -0.07190(17) 0.1376(4) 0.21588(16) 0.0375(6) Uani d U . . 1.0 . .
C C23 -0.09612(17) 0.2737(4) 0.25000(16) 0.0391(7) Uani d U . . 1.0 . .
H H23A -0.1358 0.2349 0.2595 0.047 Uiso calc U . R 1.0 . .
H H23B -0.0577 0.3008 0.2945 0.047 Uiso calc U . R 1.0 . .
C C24 -0.17813(18) 0.4893(4) 0.19928(15) 0.0396(7) Uani d U . . 1.0 . .
C C25 -0.25300(19) 0.7071(4) 0.1503(2) 0.0502(8) Uani d U . . 1.0 . .
H H25A -0.2555 0.8061 0.1248 0.075 Uiso calc U . R 1.0 . .
H H25B -0.2563 0.7328 0.1938 0.075 Uiso calc U . R 1.0 . .
H H25C -0.2916 0.6363 0.1231 0.075 Uiso calc U . R 1.0 . .
C C26 0.00893(18) 0.4151(4) 0.12180(17) 0.0447(7) Uani d U . . 1.0 . .
C C27 0.0478(2) 0.6429(5) 0.0805(2) 0.0526(9) Uani d U . . 1.0 C 4
H H27A 0.0531 0.5759 0.0446 0.063 Uiso calc U . R 1.0 C 4
H H27B 0.0941 0.6557 0.1189 0.063 Uiso calc U . R 1.0 C 4
C C28 0.0183(3) 0.8031(5) 0.0518(3) 0.0719(13) Uani d U . . 1.0 C 4
H H28A 0.0495 0.857 0.0347 0.108 Uiso calc U . R 1.0 C 4
H H28B 0.0135 0.8684 0.0878 0.108 Uiso calc U . R 1.0 C 4
H H28C -0.0276 0.7889 0.0139 0.108 Uiso calc U . R 1.0 C 4
C C1A 0.1582(3) -0.4245(7) 0.3060(3) 0.0519(14) Uani d U P . 0.632(4) D 1
H H1AA 0.1198 -0.4036 0.2614 0.078 Uiso calc U P R 0.632(4) D 1
H H1AB 0.1403 -0.4793 0.336 0.078 Uiso calc U P R 0.632(4) D 1
H H1AC 0.1931 -0.4922 0.2994 0.078 Uiso calc U P R 0.632(4) D 1
C C2A 0.2328(4) -0.1305(9) 0.2872(4) 0.0639(17) Uani d U P . 0.632(4) D 1
H H2AA 0.2546 -0.0283 0.3071 0.096 Uiso calc U P R 0.632(4) D 1
H H2AB 0.1941 -0.111 0.2426 0.096 Uiso calc U P R 0.632(4) D 1
H H2AC 0.2673 -0.2 0.2808 0.096 Uiso calc U P R 0.632(4) D 1
C C3A 0.2722(3) -0.2774(6) 0.4313(3) 0.0416(12) Uani d U P D 0.632(4) D 1
C C4A 0.3187(3) -0.1288(6) 0.4588(3) 0.0642(19) Uani d U P D 0.632(4) D 1
H H4AA 0.3566 -0.1544 0.5031 0.096 Uiso calc U P R 0.632(4) D 1
H H4AB 0.2908 -0.0407 0.4648 0.096 Uiso calc U P R 0.632(4) D 1
H H4AC 0.3383 -0.0967 0.4261 0.096 Uiso calc U P R 0.632(4) D 1
C C5A 0.2424(4) -0.3270(11) 0.4833(3) 0.058(2) Uani d U P D 0.632(4) D 1
H H5AA 0.2807 -0.3515 0.5275 0.087 Uiso calc U P R 0.632(4) D 1
H H5AB 0.213 -0.4222 0.4664 0.087 Uiso calc U P R 0.632(4) D 1
H H5AC 0.2144 -0.239 0.4892 0.087 Uiso calc U P R 0.632(4) D 1
C C6A 0.3174(3) -0.4151(8) 0.4236(4) 0.0493(19) Uani d U P D 0.632(4) D 1
H H6AA 0.3551 -0.4382 0.4684 0.074 Uiso calc U P R 0.632(4) D 1
H H6AB 0.3372 -0.3837 0.3911 0.074 Uiso calc U P R 0.632(4) D 1
H H6AC 0.2885 -0.511 0.4067 0.074 Uiso calc U P R 0.632(4) D 1
C C1B 0.1901(6) -0.2092(15) 0.2567(5) 0.055(2) Uani d U P . 0.368(4) D 2
H H1BA 0.1723 -0.1165 0.2264 0.083 Uiso calc U P R 0.368(4) D 2
H H1BB 0.1546 -0.2936 0.2433 0.083 Uiso calc U P R 0.368(4) D 2
H H1BC 0.2322 -0.2497 0.253 0.083 Uiso calc U P R 0.368(4) D 2
C C2B 0.2768(5) 0.0167(11) 0.3716(6) 0.052(2) Uani d U P . 0.368(4) D 2
H H2BA 0.289 0.0492 0.4192 0.078 Uiso calc U P R 0.368(4) D 2
H H2BB 0.2571 0.1084 0.3411 0.078 Uiso calc U P R 0.368(4) D 2
H H2BC 0.3186 -0.0209 0.3665 0.078 Uiso calc U P R 0.368(4) D 2
C C3B 0.2462(4) -0.3268(9) 0.4057(4) 0.049(2) Uani d U P D 0.368(4) D 2
C C4B 0.1971(5) -0.4709(9) 0.3758(6) 0.067(3) Uani d U P D 0.368(4) D 2
H H4BA 0.2152 -0.5642 0.4057 0.1 Uiso calc U P R 0.368(4) D 2
H H4BB 0.1945 -0.4956 0.3299 0.1 Uiso calc U P R 0.368(4) D 2
H H4BC 0.1506 -0.4445 0.3728 0.1 Uiso calc U P R 0.368(4) D 2
C C5B 0.2517(8) -0.2909(16) 0.4783(4) 0.067(4) Uani d U P D 0.368(4) D 2
H H5BA 0.2694 -0.3857 0.5074 0.1 Uiso calc U P R 0.368(4) D 2
H H5BB 0.2055 -0.2633 0.4762 0.1 Uiso calc U P R 0.368(4) D 2
H H5BC 0.2836 -0.2008 0.4977 0.1 Uiso calc U P R 0.368(4) D 2
C C6B 0.3190(5) -0.3720(15) 0.4101(8) 0.061(4) Uani d U P D 0.368(4) D 2
H H6BA 0.3364 -0.4659 0.4398 0.091 Uiso calc U P R 0.368(4) D 2
H H6BB 0.351 -0.2818 0.4292 0.091 Uiso calc U P R 0.368(4) D 2
H H6BC 0.316 -0.3968 0.3641 0.091 Uiso calc U P R 0.368(4) D 2
C C00S -0.06786(18) 0.4824(4) 0.18170(17) 0.0422(7) Uani d U . . 1.0 . .
H H00A -0.0266 0.5266 0.22 0.051 Uiso calc U . R 1.0 . .
H H00B -0.0902 0.5702 0.1488 0.051 Uiso calc U . R 1.0 . .
N N1 -0.11725(14) 0.4181(3) 0.20814(14) 0.0399(6) Uani d U . . 1.0 . .
O O1 0.01859(12) -0.3653(3) 0.33663(12) 0.0447(5) Uani d U . . 1.0 . .
O O2 0.03314(12) -0.1785(3) 0.23797(12) 0.0401(5) Uani d U . . 1.0 . .
O O3 0.14446(11) -0.1106(3) 0.36479(11) 0.0379(5) Uani d U . D 1.0 . .
O O4 0.00334(13) 0.0803(3) 0.15807(11) 0.0422(5) Uani d U . . 1.0 . .
O O5 -0.22016(12) 0.4349(3) 0.21938(11) 0.0430(5) Uani d U . . 1.0 . .
O O6 -0.18775(12) 0.6277(3) 0.16423(12) 0.0447(5) Uani d U . . 1.0 . .
O O7 0.05437(15) 0.3346(3) 0.11542(15) 0.0604(7) Uani d U . . 1.0 . .
O O8 -0.00078(13) 0.5679(3) 0.10473(12) 0.0469(5) Uani d U . . 1.0 . .
Se Se1 0.17059(2) 0.15141(5) 0.46421(2) 0.04689(15) Uani d U . . 1.0 . .
Si Si1A 0.19910(9) -0.2303(3) 0.34599(7) 0.0373(4) Uani d U P D 0.632(4) D 1
Si Si1B 0.21174(15) -0.1470(5) 0.34856(14) 0.0406(7) Uani d U P D 0.368(4) D 2
H H2OA 0.0281(18) -0.118(4) 0.2134(18) 0.028(10) Uiso d . . . 1.0 . .
H H4OA 0.026(2) 0.130(5) 0.145(2) 0.047(12) Uiso d . . . 1.0 . .

loop_
_atom_site_aniso_label
_atom_site_aniso_U_11
_atom_site_aniso_U_22
_atom_site_aniso_U_33
_atom_site_aniso_U_12
_atom_site_aniso_U_13
_atom_site_aniso_U_23
C1 0.0406(17) 0.0549(19) 0.0406(17) -0.0121(14) 0.0149(15) -0.0040(14)
C2 0.058(2) 0.077(2) 0.0485(19) -0.0267(19) 0.0290(18) -0.0207(18)
C3 0.067(2) 0.063(2) 0.083(3) -0.0233(19) 0.048(2) -0.036(2)
C4 0.053(2) 0.0434(19) 0.088(3) -0.0042(16) 0.035(2) -0.0054(18)
C5 0.0434(17) 0.0476(18) 0.0489(18) -0.0020(14) 0.0190(15) 0.0030(14)
C6 0.0382(15) 0.0379(15) 0.0360(15) -0.0054(12) 0.0164(13) -0.0063(12)
C7 0.0324(14) 0.0469(17) 0.0346(15) -0.0063(12) 0.0118(13) -0.0057(13)
C8 0.0420(17) 0.0543(19) 0.0360(15) -0.0044(14) 0.0181(14) -0.0038(14)
C9 0.0374(16) 0.0469(17) 0.0372(15) -0.0080(13) 0.0155(14) 0.0004(13)
C10 0.0327(15) 0.0460(18) 0.0342(15) -0.0097(13) 0.0083(13) -0.0018(13)
C11 0.0378(15) 0.0396(15) 0.0310(14) -0.0047(12) 0.0126(13) -0.0050(12)
C12 0.0360(15) 0.0431(16) 0.0320(14) -0.0078(12) 0.0128(12) -0.0051(12)
C13 0.0361(15) 0.0478(18) 0.0386(15) -0.0073(13) 0.0173(13) -0.0033(13)
C14 0.0326(15) 0.0440(16) 0.0324(14) -0.0037(12) 0.0115(12) -0.0039(12)
C15 0.0368(16) 0.0467(17) 0.0396(16) -0.0060(13) 0.0162(14) -0.0026(13)
C16 0.0411(16) 0.0430(17) 0.0403(16) -0.0077(13) 0.0182(14) -0.0024(13)
C17 0.0390(16) 0.0431(16) 0.0350(15) -0.0007(13) 0.0184(13) -0.0035(12)
C18 0.0436(16) 0.0460(17) 0.0386(15) 0.0004(13) 0.0219(14) -0.0015(13)
C19 0.0518(19) 0.0531(19) 0.0352(16) 0.0074(15) 0.0172(15) 0.0017(14)
C20 0.0425(17) 0.0502(18) 0.0343(16) 0.0016(14) 0.0096(14) -0.0052(13)
C21 0.0401(16) 0.0455(17) 0.0372(16) -0.0026(13) 0.0138(14) -0.0063(13)
C22 0.0395(15) 0.0405(16) 0.0338(14) -0.0027(12) 0.0163(13) -0.0040(12)
C23 0.0390(16) 0.0442(17) 0.0385(16) -0.0039(13) 0.0201(14) -0.0033(13)
C24 0.0468(17) 0.0408(16) 0.0344(15) -0.0039(13) 0.0199(14) -0.0094(12)
C25 0.0484(19) 0.049(2) 0.061(2) 0.0073(15) 0.0302(18) 0.0003(16)
C26 0.0481(18) 0.0518(19) 0.0391(16) 0.0029(15) 0.0226(15) 0.0031(14)
C27 0.057(2) 0.060(2) 0.0501(19) -0.0121(17) 0.0313(17) -0.0044(16)
C28 0.105(4) 0.053(2) 0.087(3) -0.013(2) 0.069(3) -0.009(2)
C1A 0.051(3) 0.042(3) 0.055(3) 0.002(2) 0.014(3) -0.012(2)
C2A 0.071(4) 0.068(4) 0.071(4) 0.018(3) 0.048(4) 0.014(3)
C3A 0.038(3) 0.043(3) 0.043(3) 0.004(2) 0.016(2) -0.005(2)
C4A 0.041(3) 0.059(4) 0.083(5) 0.001(3) 0.015(3) -0.027(3)
C5A 0.054(4) 0.077(5) 0.045(4) 0.013(4) 0.022(3) 0.012(3)
C6A 0.048(3) 0.043(4) 0.059(4) 0.002(3) 0.025(3) 0.000(3)
C1B 0.046(5) 0.078(6) 0.047(5) 0.009(5) 0.025(4) -0.007(5)
C2B 0.034(4) 0.047(5) 0.074(6) 0.001(4) 0.020(4) 0.008(5)
C3B 0.047(4) 0.046(4) 0.051(4) 0.007(3) 0.019(3) 0.002(3)
C4B 0.061(6) 0.047(5) 0.089(7) -0.008(5) 0.027(6) 0.007(5)
C5B 0.078(8) 0.062(7) 0.054(7) 0.023(6) 0.020(6) 0.007(5)
C6B 0.050(6) 0.053(7) 0.077(8) 0.007(5) 0.022(6) 0.012(6)
C00S 0.0453(17) 0.0446(17) 0.0432(16) -0.0015(14) 0.0248(15) -0.0016(14)
N1 0.0434(14) 0.0417(14) 0.0398(13) -0.0011(11) 0.0224(12) -0.0008(11)
O1 0.0459(13) 0.0442(14) 0.0402(12) -0.0048(10) 0.0135(11) 0.0009(9)
O2 0.0451(13) 0.0412(13) 0.0337(12) -0.0019(10) 0.0156(10) -0.0028(10)
O3 0.0350(11) 0.0428(11) 0.0363(11) -0.0039(9) 0.0150(9) -0.0057(9)
O4 0.0481(13) 0.0457(13) 0.0373(12) 0.0030(11) 0.0221(11) -0.0016(10)
O5 0.0423(12) 0.0501(13) 0.0411(12) -0.0028(10) 0.0216(10) -0.0041(10)
O6 0.0487(13) 0.0422(12) 0.0498(13) 0.0028(10) 0.0268(11) -0.0014(10)
O7 0.0620(16) 0.0673(17) 0.0698(17) 0.0162(13) 0.0451(15) 0.0187(14)
O8 0.0527(13) 0.0485(13) 0.0489(13) -0.0046(10) 0.0304(12) -0.0020(10)
Se1 0.0337(2) 0.0566(3) 0.0466(2) -0.00381(15) 0.01251(16) -0.01951(16)
Si1A 0.0388(8) 0.0415(11) 0.0353(7) -0.0013(7) 0.0188(6) -0.0021(7)
Si1B 0.0358(13) 0.0422(19) 0.0453(14) -0.0031(12) 0.0179(11) 0.0024(13)

loop_
_atom_type_symbol
_atom_type_description
_atom_type_scat_dispersion_real
_atom_type_scat_dispersion_imag
_atom_type_scat_source
C C 0.0181 0.0091 'International Tables Vol C Tables 4.2.6.8 and 6.1.1.4'
H H 0.0000 0.0000 'International Tables Vol C Tables 4.2.6.8 and 6.1.1.4'
N N 0.0311 0.0180 'International Tables Vol C Tables 4.2.6.8 and 6.1.1.4'
O O 0.0492 0.0322 'International Tables Vol C Tables 4.2.6.8 and 6.1.1.4'
Si Si 0.2541 0.3302 'International Tables Vol C Tables 4.2.6.8 and 6.1.1.4'
Se Se -0.7943 1.1372 'International Tables Vol C Tables 4.2.6.8 and 6.1.1.4'

loop_
_geom_angle_atom_site_label_1
_geom_angle_atom_site_label_2
_geom_angle_atom_site_label_3
_geom_angle
C2 C1 C6 120.7(4)
C2 C1 H1A 119.6
C6 C1 H1A 119.6
C1 C2 C3 119.3(4)
C1 C2 H2A 120.3
C3 C2 H2A 120.3
C4 C3 C2 120.6(4)
C4 C3 H3A 119.7
C2 C3 H3A 119.7
C3 C4 C5 120.3(4)
C3 C4 H4A 119.9
C5 C4 H4A 119.9
C6 C5 C4 119.2(3)
C6 C5 H5A 120.4
C4 C5 H5A 120.4
C5 C6 C1 119.8(3)
C5 C6 Se1 122.0(2)
C1 C6 Se1 118.1(3)
C8 C7 C14 113.9(3)
C8 C7 Se1 108.8(2)
C14 C7 Se1 108.5(2)
C8 C7 H7A 108.5
C14 C7 H7A 108.5
Se1 C7 H7A 108.5
C7 C8 C9 110.9(3)
C7 C8 H8A 109.5
C9 C8 H8A 109.5
C7 C8 H8B 109.5
C9 C8 H8B 109.5
H8A C8 H8B 108.0
C10 C9 C8 104.9(3)
C10 C9 C13 102.9(3)
C8 C9 C13 111.9(3)
C10 C9 H9A 112.2
C8 C9 H9A 112.2
C13 C9 H9A 112.2
O1 C10 C9 128.7(3)
O1 C10 C11 126.7(3)
C9 C10 C11 104.5(3)
O2 C11 C10 108.8(3)
O2 C11 C12 114.0(2)
C10 C11 C12 98.0(2)
O2 C11 C14 110.1(2)
C10 C11 C14 106.7(2)
C12 C11 C14 118.0(3)
C11 C12 C13 104.9(2)
C11 C12 C22 124.0(3)
C13 C12 C22 117.6(3)
C11 C12 H12A 102.3
C13 C12 H12A 102.3
C22 C12 H12A 102.3
C9 C13 C12 105.2(3)
C9 C13 H13A 110.7
C12 C13 H13A 110.7
C9 C13 H13B 110.7
C12 C13 H13B 110.7
H13A C13 H13B 108.8
O3 C14 C15 110.0(2)
O3 C14 C7 104.7(2)
C15 C14 C7 112.4(3)
O3 C14 C11 107.3(2)
C15 C14 C11 111.8(2)
C7 C14 C11 110.3(2)
C16 C15 C14 117.7(3)
C16 C15 H15A 107.9
C14 C15 H15A 107.9
C16 C15 H15B 107.9
C14 C15 H15B 107.9
H15A C15 H15B 107.2
C15 C16 C17 117.0(3)
C15 C16 H16A 108.1
C17 C16 H16A 108.1
C15 C16 H16B 108.1
C17 C16 H16B 108.1
H16A C16 H16B 107.3
O4 C17 C16 109.6(3)
O4 C17 C22 107.3(2)
C16 C17 C22 113.8(3)
O4 C17 C18 107.4(2)
C16 C17 C18 110.7(3)
C22 C17 C18 107.8(3)
C26 C18 C00S 109.1(3)
C26 C18 C19 104.5(3)
C00S C18 C19 112.5(3)
C26 C18 C17 110.3(3)
C00S C18 C17 110.1(3)
C19 C18 C17 110.2(3)
C20 C19 C18 113.5(3)
C20 C19 H19A 108.9
C18 C19 H19A 108.9
C20 C19 H19B 108.9
C18 C19 H19B 108.9
H19A C19 H19B 107.7
C19 C20 C21 112.4(3)
C19 C20 H20A 109.1
C21 C20 H20A 109.1
C19 C20 H20B 109.1
C21 C20 H20B 109.1
H20A C20 H20B 107.9
C20 C21 C22 116.1(3)
C20 C21 H21A 108.3
C22 C21 H21A 108.3
C20 C21 H21B 108.3
C22 C21 H21B 108.3
H21A C21 H21B 107.4
C23 C22 C21 110.3(3)
C23 C22 C17 108.3(2)
C21 C22 C17 108.6(3)
C23 C22 C12 109.2(2)
C21 C22 C12 105.3(2)
C17 C22 C12 115.1(3)
N1 C23 C22 113.3(2)
N1 C23 H23A 108.9
C22 C23 H23A 108.9
N1 C23 H23B 108.9
C22 C23 H23B 108.9
H23A C23 H23B 107.7
O5 C24 O6 123.4(3)
O5 C24 N1 124.6(3)
O6 C24 N1 112.0(3)
O6 C25 H25A 109.5
O6 C25 H25B 109.5
H25A C25 H25B 109.5
O6 C25 H25C 109.5
H25A C25 H25C 109.5
H25B C25 H25C 109.5
O7 C26 O8 122.8(3)
O7 C26 C18 124.0(3)
O8 C26 C18 113.1(3)
O8 C27 C28 107.2(3)
O8 C27 H27A 110.3
C28 C27 H27A 110.3
O8 C27 H27B 110.3
C28 C27 H27B 110.3
H27A C27 H27B 108.5
C27 C28 H28A 109.5
C27 C28 H28B 109.5
H28A C28 H28B 109.5
C27 C28 H28C 109.5
H28A C28 H28C 109.5
H28B C28 H28C 109.5
Si1A C1A H1AA 109.5
Si1A C1A H1AB 109.5
H1AA C1A H1AB 109.5
Si1A C1A H1AC 109.5
H1AA C1A H1AC 109.5
H1AB C1A H1AC 109.5
Si1A C2A H2AA 109.5
Si1A C2A H2AB 109.5
H2AA C2A H2AB 109.5
Si1A C2A H2AC 109.5
H2AA C2A H2AC 109.5
H2AB C2A H2AC 109.5
C5A C3A C4A 108.9(5)
C5A C3A C6A 109.0(4)
C4A C3A C6A 108.6(4)
C5A C3A Si1A 109.9(4)
C4A C3A Si1A 110.0(4)
C6A C3A Si1A 110.4(4)
C3A C4A H4AA 109.5
C3A C4A H4AB 109.5
H4AA C4A H4AB 109.5
C3A C4A H4AC 109.5
H4AA C4A H4AC 109.5
H4AB C4A H4AC 109.5
C3A C5A H5AA 109.5
C3A C5A H5AB 109.5
H5AA C5A H5AB 109.5
C3A C5A H5AC 109.5
H5AA C5A H5AC 109.5
H5AB C5A H5AC 109.5
C3A C6A H6AA 109.5
C3A C6A H6AB 109.5
H6AA C6A H6AB 109.5
C3A C6A H6AC 109.5
H6AA C6A H6AC 109.5
H6AB C6A H6AC 109.5
Si1B C1B H1BA 109.5
Si1B C1B H1BB 109.5
H1BA C1B H1BB 109.5
Si1B C1B H1BC 109.5
H1BA C1B H1BC 109.5
H1BB C1B H1BC 109.5
Si1B C2B H2BA 109.5
Si1B C2B H2BB 109.5
H2BA C2B H2BB 109.5
Si1B C2B H2BC 109.5
H2BA C2B H2BC 109.5
H2BB C2B H2BC 109.5
C5B C3B C4B 109.4(6)
C5B C3B C6B 108.8(6)
C4B C3B C6B 108.3(6)
C5B C3B Si1B 110.4(5)
C4B C3B Si1B 109.7(5)
C6B C3B Si1B 110.1(5)
C3B C4B H4BA 109.5
C3B C4B H4BB 109.5
H4BA C4B H4BB 109.5
C3B C4B H4BC 109.5
H4BA C4B H4BC 109.5
H4BB C4B H4BC 109.5
C3B C5B H5BA 109.5
C3B C5B H5BB 109.5
H5BA C5B H5BB 109.5
C3B C5B H5BC 109.5
H5BA C5B H5BC 109.5
H5BB C5B H5BC 109.5
C3B C6B H6BA 109.5
C3B C6B H6BB 109.5
H6BA C6B H6BB 109.5
C3B C6B H6BC 109.5
H6BA C6B H6BC 109.5
H6BB C6B H6BC 109.5
N1 C00S C18 109.8(3)
N1 C00S H00A 109.7
C18 C00S H00A 109.7
N1 C00S H00B 109.7
C18 C00S H00B 109.7
H00A C00S H00B 108.2
C24 N1 C23 118.9(3)
C24 N1 C00S 124.2(3)
C23 N1 C00S 116.8(3)
C11 O2 H2OA 103.(3)
C14 O3 Si1B 131.8(2)
C14 O3 Si1A 143.1(2)
C17 O4 H4OA 99.(3)
C24 O6 C25 115.1(3)
C26 O8 C27 117.4(3)
C6 Se1 C7 99.25(13)
O3 Si1A C2A 112.1(2)
O3 Si1A C1A 113.0(2)
C2A Si1A C1A 108.0(3)
O3 Si1A C3A 105.09(18)
C2A Si1A C3A 111.0(3)
C1A Si1A C3A 107.6(3)
O3 Si1B C2B 114.9(4)
O3 Si1B C3B 98.6(3)
C2B Si1B C3B 111.6(4)
O3 Si1B C1B 114.3(4)
C2B Si1B C1B 108.5(5)
C3B Si1B C1B 108.6(5)

loop_
_geom_bond_atom_site_label_1
_geom_bond_atom_site_label_2
_geom_bond_distance
C1 C2 1.366(5)
C1 C6 1.383(5)
C1 H1A 0.95
C2 C3 1.381(7)
C2 H2A 0.95
C3 C4 1.362(6)
C3 H3A 0.95
C4 C5 1.390(5)
C4 H4A 0.95
C5 C6 1.380(5)
C5 H5A 0.95
C6 Se1 1.918(3)
C7 C8 1.527(4)
C7 C14 1.552(4)
C7 Se1 1.976(3)
C7 H7A 1.0
C8 C9 1.542(4)
C8 H8A 0.99
C8 H8B 0.99
C9 C10 1.510(5)
C9 C13 1.543(5)
C9 H9A 1.0
C10 O1 1.202(4)
C10 C11 1.535(4)
C11 O2 1.400(4)
C11 C12 1.555(4)
C11 C14 1.569(4)
C12 C13 1.573(4)
C12 C22 1.593(4)
C12 H12A 1.0
C13 H13A 0.99
C13 H13B 0.99
C14 O3 1.432(4)
C14 C15 1.527(4)
C15 C16 1.526(5)
C15 H15A 0.99
C15 H15B 0.99
C16 C17 1.543(5)
C16 H16A 0.99
C16 H16B 0.99
C17 O4 1.445(4)
C17 C22 1.553(4)
C17 C18 1.566(5)
C18 C26 1.524(4)
C18 C00S 1.541(4)
C18 C19 1.553(5)
C19 C20 1.512(5)
C19 H19A 0.99
C19 H19B 0.99
C20 C21 1.541(5)
C20 H20A 0.99
C20 H20B 0.99
C21 C22 1.546(4)
C21 H21A 0.99
C21 H21B 0.99
C22 C23 1.543(4)
C23 N1 1.458(4)
C23 H23A 0.99
C23 H23B 0.99
C24 O5 1.216(4)
C24 O6 1.345(4)
C24 N1 1.352(4)
C25 O6 1.441(4)
C25 H25A 0.98
C25 H25B 0.98
C25 H25C 0.98
C26 O7 1.219(4)
C26 O8 1.319(4)
C27 O8 1.459(4)
C27 C28 1.496(6)
C27 H27A 0.99
C27 H27B 0.99
C28 H28A 0.98
C28 H28B 0.98
C28 H28C 0.98
C1A Si1A 1.870(6)
C1A H1AA 0.98
C1A H1AB 0.98
C1A H1AC 0.98
C2A Si1A 1.869(7)
C2A H2AA 0.98
C2A H2AB 0.98
C2A H2AC 0.98
C3A C5A 1.538(6)
C3A C4A 1.540(6)
C3A C6A 1.540(6)
C3A Si1A 1.884(5)
C4A H4AA 0.98
C4A H4AB 0.98
C4A H4AC 0.98
C5A H5AA 0.98
C5A H5AB 0.98
C5A H5AC 0.98
C6A H6AA 0.98
C6A H6AB 0.98
C6A H6AC 0.98
C1B Si1B 1.895(10)
C1B H1BA 0.98
C1B H1BB 0.98
C1B H1BC 0.98
C2B Si1B 1.852(10)
C2B H2BA 0.98
C2B H2BB 0.98
C2B H2BC 0.98
C3B C5B 1.535(7)
C3B C4B 1.542(7)
C3B C6B 1.542(7)
C3B Si1B 1.883(7)
C4B H4BA 0.98
C4B H4BB 0.98
C4B H4BC 0.98
C5B H5BA 0.98
C5B H5BB 0.98
C5B H5BC 0.98
C6B H6BA 0.98
C6B H6BB 0.98
C6B H6BC 0.98
C00S N1 1.470(4)
C00S H00A 0.99
C00S H00B 0.99
O2 H2OA 0.70(3)
O3 Si1B 1.616(3)
O3 Si1A 1.689(3)
O4 H4OA 0.76(4)
